data_4314907
loop_
_publ_author_name
'Fabrice Pointillart'
'Thomas Cauchy'
'Yann Le Gal'
'St\'ephane Golhen'
'Olivier Cador'
'Lahc\`ene Ouahab'

_publ_contact_author_address
;Organom\'etalliques et Mat\'eriaux Mol\'eculaires
UMR 6226 CNRS-UR1 Sciences Chimiques de Rennes
Universit\'e de Rennes 1
35042, Rennes Cedex
France
;
_publ_contact_author_email lacene.ouahab@univ-rennes1.fr
_publ_contact_author_fax '+33(0)2 23 23 68 40'
_publ_contact_author_name Ouahab
_publ_contact_author_phone '+33(0)2 23 23 56 59'
_publ_section_title
;
 Experimental and Theoretical Studies on Photophysical Properties: Tuning
 Redox-Active Amido-Tetrathiafulvalene Derivatives in Paramagnetic
 Coordination Complexes
;
_journal_name_full 'Inorganic Chemistry'
_journal_page_first 1947
_journal_page_last 1960
_journal_paper_doi 10.1021/ic9023426
_journal_volume 49
_journal_year 2010
_chemical_formula_sum 'C42 H34 F12 Mn N4 O8 S8'
_chemical_formula_weight 1262.15
_chemical_name_systematic
;
 ?
;
_space_group_IT_number 15
_symmetry_cell_setting monoclinic
_symmetry_space_group_name_Hall '-C 2yc'
_symmetry_space_group_name_H-M 'C 1 2/c 1'
_atom_sites_solution_hydrogens geom
_atom_sites_solution_primary direct
_atom_sites_solution_secondary difmap
_audit_creation_method SHELXL-97
_cell_angle_alpha 90.00
_cell_angle_beta 91.067(2)
_cell_angle_gamma 90.00
_cell_formula_units_Z 4
_cell_length_a 16.9912(5)
_cell_length_b 10.5910(4)
_cell_length_c 30.1362(15)
_cell_measurement_reflns_used 6044
_cell_measurement_temperature 293(2)
_cell_measurement_theta_max 28.700
_cell_measurement_theta_min 0.998
_cell_volume 5422.2(4)
_computing_cell_refinement 'HKL Scalepack (Otwinowski & Minor 1997)'
_computing_data_collection 'Collect (Bruker AXS BV, 1997-2004)'
_computing_data_reduction 'HKL Denzo and Scalepack (Otwinowski & Minor 1997)'
_computing_structure_refinement 'SHELXL-97 (Sheldrick, 1997)'
_computing_structure_solution 'SIR97 (Altomare al, 1999)'
_diffrn_ambient_temperature 293(2)
_diffrn_detector_area_resol_mean 9
_diffrn_measured_fraction_theta_full 0.997
_diffrn_measured_fraction_theta_max 0.997
_diffrn_measurement_device_type kappaCCD
_diffrn_measurement_method CCD
_diffrn_radiation_monochromator graphite
_diffrn_radiation_source 'fine-focus sealed tube'
_diffrn_radiation_type MoK\a
_diffrn_radiation_wavelength 0.71073
_diffrn_reflns_av_R_equivalents 0.0908
_diffrn_reflns_av_sigmaI/netI 0.1191
_diffrn_reflns_limit_h_max 21
_diffrn_reflns_limit_h_min -21
_diffrn_reflns_limit_k_max 13
_diffrn_reflns_limit_k_min -13
_diffrn_reflns_limit_l_max 37
_diffrn_reflns_limit_l_min -31
_diffrn_reflns_number 15899
_diffrn_reflns_theta_full 26.38
_diffrn_reflns_theta_max 26.38
_diffrn_reflns_theta_min 3.03
_exptl_absorpt_coefficient_mu 0.645
_exptl_absorpt_correction_type none
_exptl_crystal_colour orange
_exptl_crystal_density_diffrn 1.546
_exptl_crystal_density_method 'not measured'
_exptl_crystal_description needle
_exptl_crystal_F_000 2556
_exptl_crystal_size_max 0.12
_exptl_crystal_size_mid 0.08
_exptl_crystal_size_min 0.07
_refine_diff_density_max 0.239
_refine_diff_density_min -0.226
_refine_diff_density_rms 0.052
_refine_ls_extinction_method none
_refine_ls_goodness_of_fit_ref 0.800
_refine_ls_hydrogen_treatment constr
_refine_ls_matrix_type full
_refine_ls_number_parameters 393
_refine_ls_number_reflns 5547
_refine_ls_number_restraints 60
_refine_ls_restrained_S_all 0.800
_refine_ls_R_factor_all 0.1839
_refine_ls_R_factor_gt 0.0583
_refine_ls_shift/su_max 0.000
_refine_ls_shift/su_mean 0.000
_refine_ls_structure_factor_coef Fsqd
_refine_ls_weighting_details 'calc w=1/[\s^2^(Fo^2^)+(0.1527P)^2^+2.2606P] where P=(Fo^2^+2Fc^2^)/3'
_refine_ls_weighting_scheme calc
_refine_ls_wR_factor_gt 0.1533
_refine_ls_wR_factor_ref 0.2366
_reflns_number_gt 2282
_reflns_number_total 5547
_reflns_threshold_expression >2sigma(I)
_cod_data_source_file ic9023426_si_002_4.cif
_cod_data_source_block 7
_cod_database_code 4314907

loop_
_symmetry_equiv_pos_as_xyz
'x, y, z'
'-x, y, -z+1/2'
'x+1/2, y+1/2, z'
'-x+1/2, y+1/2, -z+1/2'
'-x, -y, -z'
'x, -y, z-1/2'
'-x+1/2, -y+1/2, -z'
'x+1/2, -y+1/2, z-1/2'

loop_
_atom_site_label
_atom_site_type_symbol
_atom_site_fract_x
_atom_site_fract_y
_atom_site_fract_z
_atom_site_U_iso_or_equiv
_atom_site_adp_type
_atom_site_occupancy
_atom_site_symmetry_multiplicity
_atom_site_calc_flag
_atom_site_refinement_flags
_atom_site_disorder_assembly
_atom_site_disorder_group
Mn1 Mn 0.0000 0.08242(9) 0.2500 0.0568(4) Uani 1 2 d S . .
S1 S -0.19372(10) 0.89354(19) 0.55585(7) 0.1001(7) Uani 1 1 d . . .
S2 S -0.04002(9) 0.98081(16) 0.58930(6) 0.0849(5) Uani 1 1 d . . .
S3 S 0.04554(9) 0.79611(16) 0.51726(6) 0.0847(5) Uani 1 1 d . . .
S4 S -0.11088(9) 0.71070(18) 0.48610(7) 0.0953(6) Uani 1 1 d . . .
O1 O -0.1179(2) 0.5069(4) 0.42524(13) 0.0794(12) Uani 1 1 d . . .
O2 O -0.0095(2) -0.0739(4) 0.29787(14) 0.0794(12) Uani 1 1 d . . .
O3 O -0.12595(19) 0.0607(3) 0.24821(13) 0.0679(10) Uani 1 1 d . . .
O4 O 0.1787(2) 0.5567(5) 0.41948(19) 0.1039(15) Uani 1 1 d . . .
N1 N 0.0118(2) 0.4781(4) 0.41097(14) 0.0620(11) Uani 1 1 d . . .
H1N H 0.0584 0.4976 0.4202 0.074 Uiso 1 1 calc R . .
N2 N 0.0070(2) 0.2224(4) 0.30459(15) 0.0575(11) Uani 1 1 d . . .
C1 C -0.1917(4) 0.9814(7) 0.6034(3) 0.105(2) Uani 1 1 d . . .
H1 H -0.2379 1.0012 0.6180 0.126 Uiso 1 1 calc R . .
C2 C -0.1225(4) 1.0205(7) 0.6190(3) 0.104(2) Uani 1 1 d . . .
H2 H -0.1185 1.0677 0.6449 0.125 Uiso 1 1 calc R . .
C3 C -0.0912(3) 0.8847(5) 0.5518(2) 0.0708(15) Uani 1 1 d . . .
C4 C -0.0571(3) 0.8078(5) 0.52270(19) 0.0699(15) Uani 1 1 d . . .
C5 C 0.0407(4) 0.6747(6) 0.4794(2) 0.0781(17) Uani 1 1 d . . .
H5 H 0.0866 0.6378 0.4691 0.094 Uiso 1 1 calc R . .
C6 C -0.0292(3) 0.6341(5) 0.46503(18) 0.0628(14) Uani 1 1 d . . .
C7 C -0.0490(3) 0.5345(5) 0.43201(18) 0.0635(14) Uani 1 1 d . . .
C8 C 0.0067(3) 0.3922(4) 0.37602(18) 0.0570(13) Uani 1 1 d . . .
C9 C -0.0616(3) 0.3538(5) 0.3558(2) 0.0727(16) Uani 1 1 d . . .
H9 H -0.1098 0.3836 0.3656 0.087 Uiso 1 1 calc R . .
C10 C -0.0587(3) 0.2704(5) 0.3207(2) 0.0699(16) Uani 1 1 d . . .
H10 H -0.1061 0.2462 0.3074 0.084 Uiso 1 1 calc R . .
C11 C 0.0737(3) 0.2601(5) 0.3256(2) 0.0728(16) Uani 1 1 d . . .
H11 H 0.1211 0.2277 0.3157 0.087 Uiso 1 1 calc R . .
C12 C 0.0762(3) 0.3421(5) 0.3601(2) 0.0742(17) Uani 1 1 d . . .
H12 H 0.1243 0.3648 0.3731 0.089 Uiso 1 1 calc R . .
C13 C -0.0436(5) -0.2712(8) 0.3248(3) 0.125(3) Uani 1 1 d D . .
C14 C -0.0644(4) -0.1504(5) 0.2995(2) 0.0852(19) Uani 1 1 d . B .
C15 C -0.1389(4) -0.1413(6) 0.2813(2) 0.093(2) Uani 1 1 d . . .
H15 H -0.1738 -0.2081 0.2848 0.112 Uiso 1 1 calc R B .
C16 C -0.1635(3) -0.0354(6) 0.2579(2) 0.0749(16) Uani 1 1 d . A .
C17 C -0.2498(4) -0.0337(8) 0.2414(3) 0.110(3) Uani 1 1 d D . .
C18 C 0.2453(6) 0.4985(12) 0.4379(5) 0.190(5) Uani 1 1 d . . .
H181 H 0.2614 0.5395 0.4653 0.228 Uiso 1 1 calc R . .
H180 H 0.2352 0.4100 0.4438 0.228 Uiso 1 1 calc R . .
C19 C 0.3043(8) 0.512(2) 0.4050(10) 0.310(14) Uani 1 1 d . . .
H190 H 0.3568 0.5152 0.4180 0.372 Uiso 1 1 calc R . .
H191 H 0.3014 0.4458 0.3829 0.372 Uiso 1 1 calc R . .
C20 C 0.2820(17) 0.627(4) 0.3876(12) 0.44(3) Uani 1 1 d . . .
H201 H 0.3062 0.6947 0.4048 0.531 Uiso 1 1 calc R . .
H200 H 0.2994 0.6340 0.3573 0.531 Uiso 1 1 calc R . .
C21 C 0.2042(9) 0.6372(13) 0.3888(6) 0.228(7) Uani 1 1 d . . .
H210 H 0.1811 0.6167 0.3600 0.274 Uiso 1 1 calc R . .
H211 H 0.1894 0.7229 0.3963 0.274 Uiso 1 1 calc R . .
F4A F -0.2805(10) 0.0750(11) 0.2425(14) 0.234(17) Uani 0.50 1 d PD A 1
F5A F -0.2944(8) -0.1063(17) 0.2623(7) 0.133(7) Uani 0.50 1 d PD A 1
F6A F -0.2526(10) -0.070(4) 0.2008(4) 0.213(16) Uani 0.50 1 d PD A 1
F4B F -0.2753(17) -0.1414(12) 0.2314(14) 0.278(19) Uani 0.50 1 d PD A 2
F5B F -0.2611(11) 0.035(2) 0.2063(7) 0.149(8) Uani 0.50 1 d PD A 2
F6B F -0.2949(14) 0.015(4) 0.2696(5) 0.245(19) Uani 0.50 1 d PD A 2
F1A F -0.0158(16) -0.2473(13) 0.3637(5) 0.140(8) Uani 0.50 1 d PD B 3
F2A F 0.0067(18) -0.3364(19) 0.3043(8) 0.190(10) Uani 0.50 1 d PD B 3
F3A F -0.1035(10) -0.342(2) 0.3308(8) 0.199(13) Uani 0.50 1 d PD B 3
F1B F -0.065(3) -0.3715(18) 0.3036(15) 0.250(19) Uani 0.50 1 d PD B 4
F2B F -0.085(3) -0.272(5) 0.3601(10) 0.33(2) Uani 0.50 1 d PD B 4
F3B F 0.0272(10) -0.289(2) 0.3363(16) 0.25(2) Uani 0.50 1 d PD B 4

loop_
_atom_site_aniso_label
_atom_site_aniso_U_11
_atom_site_aniso_U_22
_atom_site_aniso_U_33
_atom_site_aniso_U_23
_atom_site_aniso_U_13
_atom_site_aniso_U_12
Mn1 0.0599(6) 0.0484(6) 0.0619(8) 0.000 -0.0032(5) 0.000
S1 0.0809(10) 0.1212(14) 0.0974(15) -0.0442(12) -0.0191(9) 0.0185(10)
S2 0.0859(10) 0.0884(11) 0.0800(13) -0.0235(9) -0.0082(9) -0.0005(8)
S3 0.0803(10) 0.0933(11) 0.0807(13) -0.0238(9) 0.0044(8) -0.0108(8)
S4 0.0748(10) 0.1163(13) 0.0946(14) -0.0482(11) -0.0084(9) 0.0119(9)
O1 0.068(2) 0.090(3) 0.081(3) -0.026(2) 0.003(2) 0.002(2)
O2 0.083(2) 0.068(2) 0.086(3) 0.020(2) -0.025(2) -0.016(2)
O3 0.063(2) 0.060(2) 0.082(3) 0.0161(19) -0.0037(19) -0.0074(18)
O4 0.074(3) 0.118(4) 0.119(4) 0.003(3) 0.010(3) -0.005(3)
N1 0.062(2) 0.065(3) 0.059(3) -0.008(2) -0.003(2) 0.001(2)
N2 0.057(2) 0.052(2) 0.064(3) 0.000(2) 0.001(2) -0.001(2)
C1 0.086(4) 0.124(6) 0.104(6) -0.048(5) -0.012(4) 0.026(4)
C2 0.101(5) 0.115(5) 0.095(6) -0.043(5) -0.012(4) 0.026(4)
C3 0.079(3) 0.070(3) 0.062(4) -0.011(3) -0.005(3) 0.003(3)
C4 0.085(4) 0.067(3) 0.058(4) -0.006(3) -0.005(3) 0.000(3)
C5 0.077(4) 0.083(4) 0.074(5) -0.017(3) 0.000(3) 0.000(3)
C6 0.073(3) 0.063(3) 0.053(4) 0.000(3) 0.002(3) 0.002(3)
C7 0.066(3) 0.067(3) 0.057(4) 0.003(3) -0.002(3) 0.002(3)
C8 0.061(3) 0.051(3) 0.059(4) 0.001(3) 0.006(3) -0.004(2)
C9 0.063(3) 0.076(4) 0.080(5) -0.017(3) 0.001(3) 0.006(3)
C10 0.058(3) 0.074(4) 0.077(4) -0.015(3) -0.010(3) 0.004(3)
C11 0.056(3) 0.076(4) 0.087(5) -0.015(3) 0.011(3) -0.001(3)
C12 0.057(3) 0.079(4) 0.086(5) -0.028(4) 0.000(3) -0.007(3)
C13 0.152(9) 0.094(7) 0.128(9) 0.047(7) -0.041(8) -0.027(6)
C14 0.101(5) 0.067(4) 0.086(5) 0.027(3) -0.026(4) -0.010(4)
C15 0.089(4) 0.077(4) 0.114(6) 0.031(4) -0.019(4) -0.030(3)
C16 0.074(4) 0.082(4) 0.069(4) 0.016(3) -0.009(3) -0.014(3)
C17 0.074(5) 0.132(7) 0.123(9) 0.048(7) -0.016(5) -0.026(5)
C18 0.120(8) 0.227(13) 0.221(13) 0.086(11) -0.044(8) 0.000(8)
C19 0.080(7) 0.35(3) 0.50(4) -0.11(3) 0.065(14) 0.016(12)
C20 0.27(3) 0.55(5) 0.51(4) 0.30(4) 0.01(3) -0.18(3)
C21 0.198(13) 0.205(13) 0.280(18) 0.125(13) -0.033(13) -0.062(11)
F4A 0.096(13) 0.115(9) 0.49(5) 0.05(2) -0.10(3) 0.019(8)
F5A 0.060(6) 0.161(15) 0.180(15) 0.064(12) 0.026(8) -0.022(10)
F6A 0.098(10) 0.47(5) 0.074(9) 0.037(16) -0.030(6) -0.08(2)
F4B 0.16(3) 0.160(13) 0.51(5) -0.02(3) -0.19(3) -0.047(15)
F5B 0.085(8) 0.21(2) 0.146(15) 0.034(13) -0.033(8) 0.013(11)
F6B 0.119(12) 0.47(5) 0.144(13) 0.03(3) 0.024(9) 0.14(3)
F1A 0.22(2) 0.080(8) 0.114(10) 0.045(7) -0.098(13) -0.029(11)
F2A 0.28(3) 0.098(14) 0.189(19) 0.026(10) -0.006(19) 0.064(19)
F3A 0.24(2) 0.123(15) 0.23(2) 0.125(14) -0.134(18) -0.125(17)
F1B 0.27(2) 0.063(8) 0.41(5) 0.043(14) -0.19(3) -0.008(13)
F2B 0.38(5) 0.42(5) 0.19(3) 0.20(3) 0.04(3) 0.14(3)
F3B 0.166(16) 0.117(19) 0.45(6) 0.11(2) -0.18(3) -0.020(13)

loop_
_atom_type_symbol
_atom_type_description
_atom_type_scat_dispersion_real
_atom_type_scat_dispersion_imag
_atom_type_scat_source
C C 0.0033 0.0016 'International Tables Vol C Tables 4.2.6.8 and 6.1.1.4'
H H 0.0000 0.0000 'International Tables Vol C Tables 4.2.6.8 and 6.1.1.4'
N N 0.0061 0.0033 'International Tables Vol C Tables 4.2.6.8 and 6.1.1.4'
O O 0.0106 0.0060 'International Tables Vol C Tables 4.2.6.8 and 6.1.1.4'
F F 0.0171 0.0103 'International Tables Vol C Tables 4.2.6.8 and 6.1.1.4'
S S 0.1246 0.1234 'International Tables Vol C Tables 4.2.6.8 and 6.1.1.4'
Mn Mn 0.3368 0.7283 'International Tables Vol C Tables 4.2.6.8 and 6.1.1.4'

loop_
_geom_angle_atom_site_label_1
_geom_angle_atom_site_label_2
_geom_angle_atom_site_label_3
_geom_angle
_geom_angle_site_symmetry_1
_geom_angle_site_symmetry_3
_geom_angle_publ_flag
O3 Mn1 O3 167.74(19) 2 . ?
O3 Mn1 O2 89.32(14) 2 . ?
O3 Mn1 O2 81.45(14) . . ?
O3 Mn1 O2 81.45(14) 2 2 ?
O3 Mn1 O2 89.32(14) . 2 ?
O2 Mn1 O2 82.6(2) . 2 ?
O3 Mn1 N2 90.78(14) 2 . ?
O3 Mn1 N2 97.43(14) . . ?
O2 Mn1 N2 91.16(15) . . ?
O2 Mn1 N2 170.06(14) 2 . ?
O3 Mn1 N2 97.43(14) 2 2 ?
O3 Mn1 N2 90.78(14) . 2 ?
O2 Mn1 N2 170.06(14) . 2 ?
O2 Mn1 N2 91.16(15) 2 2 ?
N2 Mn1 N2 96.0(2) . 2 ?
C1 S1 C3 94.7(3) . . ?
C2 S2 C3 94.5(3) . . ?
C5 S3 C4 94.5(3) . . ?
C6 S4 C4 95.4(3) . . ?
C14 O2 Mn1 125.6(4) . . ?
C16 O3 Mn1 126.7(3) . . ?
C21 O4 C18 106.6(8) . . ?
C7 N1 C8 127.0(5) . . ?
C10 N2 C11 114.8(5) . . ?
C10 N2 Mn1 119.7(3) . . ?
C11 N2 Mn1 125.4(3) . . ?
C2 C1 S1 118.1(6) . . ?
C1 C2 S2 117.7(6) . . ?
C4 C3 S2 124.4(4) . . ?
C4 C3 S1 121.5(4) . . ?
S2 C3 S1 114.1(3) . . ?
C3 C4 S3 123.1(4) . . ?
C3 C4 S4 122.9(4) . . ?
S3 C4 S4 114.0(3) . . ?
C6 C5 S3 119.3(5) . . ?
C5 C6 C7 129.7(5) . . ?
C5 C6 S4 116.4(4) . . ?
C7 C6 S4 113.8(4) . . ?
O1 C7 N1 123.5(5) . . ?
O1 C7 C6 119.2(5) . . ?
N1 C7 C6 117.4(5) . . ?
C9 C8 C12 117.1(5) . . ?
C9 C8 N1 125.0(5) . . ?
C12 C8 N1 117.9(5) . . ?
C8 C9 C10 119.4(5) . . ?
N2 C10 C9 124.7(5) . . ?
N2 C11 C12 124.4(5) . . ?
C11 C12 C8 119.6(5) . . ?
F3B C13 F2A 53.4(12) . . ?
F3B C13 F3A 129.1(15) . . ?
F2A C13 F3A 107.1(11) . . ?
F3B C13 F1A 56.2(14) . . ?
F2A C13 F1A 108.2(11) . . ?
F3A C13 F1A 105.4(10) . . ?
F3B C13 F2B 107.9(12) . . ?
F2A C13 F2B 141.6(17) . . ?
F3A C13 F2B 55(2) . . ?
F1A C13 F2B 56(2) . . ?
F3B C13 F1B 105.8(11) . . ?
F2A C13 F1B 59.8(13) . . ?
F3A C13 F1B 50.8(17) . . ?
F1A C13 F1B 135.4(18) . . ?
F2B C13 F1B 104.6(12) . . ?
F3B C13 C14 118.3(11) . . ?
F2A C13 C14 111.4(10) . . ?
F3A C13 C14 112.7(11) . . ?
F1A C13 C14 111.7(9) . . ?
F2B C13 C14 106.9(15) . . ?
F1B C13 C14 112.5(15) . . ?
O2 C14 C15 128.9(5) . . ?
O2 C14 C13 113.6(6) . . ?
C15 C14 C13 117.5(6) . . ?
C14 C15 C16 121.8(5) . . ?
O3 C16 C15 129.3(5) . . ?
O3 C16 C17 113.9(5) . . ?
C15 C16 C17 116.8(5) . . ?
F5A C17 F4B 49.8(15) . . ?
F5A C17 F4A 107.0(11) . . ?
F4B C17 F4A 133.9(15) . . ?
F5A C17 F6B 62.3(15) . . ?
F4B C17 F6B 108.7(11) . . ?
F4A C17 F6B 49.9(11) . . ?
F5A C17 F6A 106.3(11) . . ?
F4B C17 F6A 59.4(12) . . ?
F4A C17 F6A 106.9(11) . . ?
F6B C17 F6A 138.7(17) . . ?
F5A C17 F5B 132.2(13) . . ?
F4B C17 F5B 105.7(12) . . ?
F4A C17 F5B 56.9(12) . . ?
F6B C17 F5B 103.7(11) . . ?
F6A C17 F5B 52.4(11) . . ?
F5A C17 C16 114.2(10) . . ?
F4B C17 C16 113.0(11) . . ?
F4A C17 C16 113.1(10) . . ?
F6B C17 C16 111.9(14) . . ?
F6A C17 C16 108.8(11) . . ?
F5B C17 C16 113.3(10) . . ?
C19 C18 O4 104.6(12) . . ?
C20 C19 C18 99.4(17) . . ?
C21 C20 C19 109.3(18) . . ?
C20 C21 O4 107.6(14) . . ?

loop_
_geom_bond_atom_site_label_1
_geom_bond_atom_site_label_2
_geom_bond_distance
_geom_bond_site_symmetry_2
_geom_bond_publ_flag
Mn1 O3 2.152(3) 2 ?
Mn1 O3 2.152(3) . ?
Mn1 O2 2.204(4) . ?
Mn1 O2 2.204(4) 2 ?
Mn1 N2 2.216(4) . ?
Mn1 N2 2.216(4) 2 ?
S1 C1 1.709(7) . ?
S1 C3 1.752(6) . ?
S2 C2 1.729(7) . ?
S2 C3 1.741(6) . ?
S3 C5 1.720(6) . ?
S3 C4 1.759(6) . ?
S4 C6 1.738(5) . ?
S4 C4 1.753(6) . ?
O1 C7 1.220(6) . ?
O2 C14 1.238(7) . ?
O3 C16 1.239(6) . ?
O4 C21 1.337(13) . ?
O4 C18 1.394(10) . ?
N1 C7 1.360(6) . ?
N1 C8 1.393(6) . ?
N2 C10 1.326(6) . ?
N2 C11 1.349(7) . ?
C1 C2 1.323(9) . ?
C3 C4 1.336(7) . ?
C5 C6 1.328(7) . ?
C6 C7 1.484(8) . ?
C8 C9 1.362(7) . ?
C8 C12 1.389(7) . ?
C9 C10 1.380(8) . ?
C11 C12 1.355(8) . ?
C13 F3B 1.260(11) . ?
C13 F2A 1.267(12) . ?
C13 F3A 1.281(12) . ?
C13 F1A 1.282(11) . ?
C13 F2B 1.288(13) . ?
C13 F1B 1.288(13) . ?
C13 C14 1.528(10) . ?
C14 C15 1.372(8) . ?
C15 C16 1.385(8) . ?
C16 C17 1.540(9) . ?
C17 F5A 1.256(10) . ?
C17 F4B 1.255(11) . ?
C17 F4A 1.265(12) . ?
C17 F6B 1.265(12) . ?
C17 F6A 1.282(13) . ?
C17 F5B 1.295(12) . ?
C18 C19 1.43(2) . ?
C19 C20 1.37(3) . ?
C20 C21 1.33(3) . ?
